data_4325763
loop_
_publ_author_name
'Eugeny P. Ivakhnenko'
'Andrey G. Starikov'
'Vladimir I. Minkin'
'Konstantin A. Lyssenko'
'Mikhail Yu. Antipin'
'Vladimir I. Simakov'
'Mikhail S. Korobov'
'Gennady S. Borodkin'
'Pavel A. Knyazev'

_publ_section_title
;
 Synthesis, Molecular and Electronic Structures of Six-Coordinate
 Transition Metal (Mn, Fe, Co, Ni, Cu, and Zn) Complexes with Redox-Active
 9-Hydroxyphenoxazin-1-one Ligands
;
_journal_name_full 'Inorganic Chemistry'
_journal_page_first 7022
_journal_page_last 7032
_journal_paper_doi 10.1021/ic2004062
_journal_volume 50
_journal_year 2011
_chemical_formula_moiety 'C56 H76 Cu N2 O6, 6(C6 H6)'
_chemical_formula_sum 'C92 H112 Cu N2 O6'
_chemical_formula_weight 1405.38
_chemical_name_systematic
; 
 ? 
;
_space_group_IT_number 60
_symmetry_cell_setting orthorhombic
_symmetry_space_group_name_Hall '-P 2n 2ab'
_symmetry_space_group_name_H-M 'P b c n'
_atom_sites_solution_hydrogens geom
_atom_sites_solution_primary direct
_atom_sites_solution_secondary difmap
_audit_creation_method SHELXL-97
_cell_angle_alpha 90.00
_cell_angle_beta 90.00
_cell_angle_gamma 90.00
_cell_formula_units_Z 4
_cell_length_a 20.558(10)
_cell_length_b 18.436(9)
_cell_length_c 20.851(8)
_cell_measurement_reflns_used 885
_cell_measurement_temperature 100(2)
_cell_measurement_theta_max 26
_cell_measurement_theta_min 3
_cell_volume 7903(6)
_computing_cell_refinement 'Bruker SAINT'
_computing_data_collection 'Bruker APEX II'
_computing_data_reduction 'Bruker SAINT'
_computing_molecular_graphics 'Bruker SHELXTL'
_computing_publication_material 'Bruker SHELXTL'
_computing_structure_refinement 'SHELXL-97 (Sheldrick, 1997)'
_computing_structure_solution 'SHELXS-97 (Sheldrick, 1997)'
_diffrn_ambient_temperature 100(2)
_diffrn_measured_fraction_theta_full 0.998
_diffrn_measured_fraction_theta_max 0.998
_diffrn_measurement_device_type 'Bruker APEX II CCD area detector''
_diffrn_measurement_method 'omega scans'
_diffrn_radiation_monochromator graphite
_diffrn_radiation_source 'fine-focus sealed tube'
_diffrn_radiation_type MoK\a
_diffrn_radiation_wavelength 0.71073
_diffrn_reflns_av_R_equivalents 0.0810
_diffrn_reflns_av_sigmaI/netI 0.1178
_diffrn_reflns_limit_h_max 25
_diffrn_reflns_limit_h_min -14
_diffrn_reflns_limit_k_max 20
_diffrn_reflns_limit_k_min -22
_diffrn_reflns_limit_l_max 25
_diffrn_reflns_limit_l_min -24
_diffrn_reflns_number 27923
_diffrn_reflns_theta_full 26.00
_diffrn_reflns_theta_max 26.00
_diffrn_reflns_theta_min 1.48
_exptl_absorpt_coefficient_mu 0.331
_exptl_absorpt_correction_T_max 0.984
_exptl_absorpt_correction_T_min 0.962
_exptl_absorpt_correction_type multi-scan
_exptl_absorpt_process_details SADABS
_exptl_crystal_colour black
_exptl_crystal_density_diffrn 1.181
_exptl_crystal_description prism
_exptl_crystal_F_000 3020
_exptl_crystal_size_max 0.10
_exptl_crystal_size_mid 0.05
_exptl_crystal_size_min 0.05
_refine_diff_density_max 0.521
_refine_diff_density_min -0.644
_refine_diff_density_rms 0.057
_refine_ls_extinction_method none
_refine_ls_goodness_of_fit_ref 0.980
_refine_ls_hydrogen_treatment constr
_refine_ls_matrix_type full
_refine_ls_number_parameters 456
_refine_ls_number_reflns 7757
_refine_ls_number_restraints 0
_refine_ls_restrained_S_all 0.980
_refine_ls_R_factor_all 0.1025
_refine_ls_R_factor_gt 0.0449
_refine_ls_shift/su_max 0.015
_refine_ls_shift/su_mean 0.002
_refine_ls_structure_factor_coef Fsqd
_refine_ls_weighting_details 'calc w=1/[\s^2^(Fo^2^)+(0.0014P)^2^+0.2000P] where P=(Fo^2^+2Fc^2^)/3'
_refine_ls_weighting_scheme calc
_refine_ls_wR_factor_gt 0.0567
_refine_ls_wR_factor_ref 0.0617
_reflns_number_gt 4136
_reflns_number_total 7757
_reflns_threshold_expression I>2\s(I)
_cod_data_source_file ic2004062_si_002_5.cif
_cod_data_source_block Cu
_cod_database_code 4325763

loop_
_symmetry_equiv_pos_as_xyz
'x, y, z'
'-x+1/2, -y+1/2, z+1/2'
'-x, y, -z+1/2'
'x+1/2, -y+1/2, -z'
'-x, -y, -z'
'x-1/2, y-1/2, -z-1/2'
'x, -y, z-1/2'
'-x-1/2, y-1/2, z'

loop_
_atom_site_label
_atom_site_type_symbol
_atom_site_fract_x
_atom_site_fract_y
_atom_site_fract_z
_atom_site_U_iso_or_equiv
_atom_site_adp_type
_atom_site_occupancy
_atom_site_symmetry_multiplicity
_atom_site_calc_flag
_atom_site_refinement_flags
Cu1 Cu 0.5000 0.40234(2) 0.2500 0.01836(10) Uani 1 2 d S
O1 O 0.56303(8) 0.32000(8) 0.20721(6) 0.0200(4) Uani 1 1 d .
O2 O 0.43013(8) 0.40179(9) 0.03651(6) 0.0179(4) Uani 1 1 d .
O3 O 0.42449(7) 0.48605(8) 0.25055(8) 0.0210(4) Uani 1 1 d .
N1 N 0.47123(9) 0.40294(11) 0.16146(8) 0.0158(5) Uani 1 1 d .
C1 C 0.49735(14) 0.35520(12) 0.12134(9) 0.0147(5) Uani 1 1 d .
C2 C 0.54755(12) 0.31021(13) 0.14826(11) 0.0187(6) Uani 1 1 d .
C3 C 0.57599(12) 0.25829(13) 0.10581(10) 0.0189(6) Uani 1 1 d .
C4 C 0.55242(12) 0.25852(13) 0.04371(10) 0.0217(7) Uani 1 1 d .
H4A H 0.5710 0.2245 0.0164 0.026 Uiso 1 1 calc R
C5 C 0.50417(14) 0.30310(12) 0.01584(9) 0.0185(6) Uani 1 1 d .
C6 C 0.47655(12) 0.35244(13) 0.05595(10) 0.0166(6) Uani 1 1 d .
C7 C 0.63019(14) 0.20904(14) 0.12807(11) 0.0237(7) Uani 1 1 d .
C8 C 0.60904(13) 0.16614(13) 0.18795(10) 0.0294(7) Uani 1 1 d .
H8A H 0.5731 0.1352 0.1772 0.044 Uiso 1 1 calc R
H8B H 0.5961 0.1993 0.2210 0.044 Uiso 1 1 calc R
H8C H 0.6447 0.1372 0.2029 0.044 Uiso 1 1 calc R
C9 C 0.68997(13) 0.25525(14) 0.14398(11) 0.0315(8) Uani 1 1 d .
H9A H 0.7035 0.2813 0.1064 0.047 Uiso 1 1 calc R
H9B H 0.7247 0.2243 0.1581 0.047 Uiso 1 1 calc R
H9C H 0.6792 0.2890 0.1774 0.047 Uiso 1 1 calc R
C10 C 0.64966(14) 0.15342(14) 0.07698(10) 0.0362(8) Uani 1 1 d .
H10A H 0.6641 0.1783 0.0391 0.054 Uiso 1 1 calc R
H10B H 0.6129 0.1235 0.0667 0.054 Uiso 1 1 calc R
H10C H 0.6843 0.1236 0.0931 0.054 Uiso 1 1 calc R
C11 C 0.48629(13) 0.29435(14) -0.05618(10) 0.0229(7) Uani 1 1 d .
C12 C 0.49268(15) 0.36728(13) -0.09086(9) 0.0349(8) Uani 1 1 d .
H12A H 0.4830 0.3609 -0.1356 0.052 Uiso 1 1 calc R
H12B H 0.5363 0.3851 -0.0862 0.052 Uiso 1 1 calc R
H12C H 0.4627 0.4015 -0.0726 0.052 Uiso 1 1 calc R
C13 C 0.41682(13) 0.26580(14) -0.06116(10) 0.0334(8) Uani 1 1 d .
H13A H 0.4056 0.2592 -0.1055 0.050 Uiso 1 1 calc R
H13B H 0.3875 0.3000 -0.0420 0.050 Uiso 1 1 calc R
H13C H 0.4136 0.2202 -0.0391 0.050 Uiso 1 1 calc R
C14 C 0.53119(13) 0.24059(14) -0.09020(10) 0.0388(9) Uani 1 1 d .
H14A H 0.5193 0.2374 -0.1346 0.058 Uiso 1 1 calc R
H14B H 0.5271 0.1937 -0.0706 0.058 Uiso 1 1 calc R
H14C H 0.5754 0.2569 -0.0867 0.058 Uiso 1 1 calc R
C15 C 0.42612(12) 0.44856(13) 0.14403(10) 0.0154(6) Uani 1 1 d .
C16 C 0.40131(12) 0.49515(13) 0.19474(11) 0.0177(6) Uani 1 1 d .
C17 C 0.35287(12) 0.54600(13) 0.17654(10) 0.0182(6) Uani 1 1 d .
C18 C 0.33499(12) 0.54614(13) 0.11266(10) 0.0205(6) Uani 1 1 d .
H18A H 0.3035 0.5799 0.1011 0.025 Uiso 1 1 calc R
C19 C 0.35868(13) 0.50096(13) 0.06187(10) 0.0189(6) Uani 1 1 d .
C20 C 0.40337(12) 0.45108(14) 0.07893(10) 0.0172(6) Uani 1 1 d .
C21 C 0.32408(13) 0.59772(15) 0.22539(10) 0.0265(7) Uani 1 1 d .
C22 C 0.37823(13) 0.64307(14) 0.25532(12) 0.0437(8) Uani 1 1 d .
H22A H 0.3996 0.6708 0.2225 0.066 Uiso 1 1 calc R
H22B H 0.4092 0.6116 0.2756 0.066 Uiso 1 1 calc R
H22C H 0.3600 0.6754 0.2867 0.066 Uiso 1 1 calc R
C23 C 0.27372(13) 0.64857(14) 0.19583(10) 0.0346(8) Uani 1 1 d .
H23A H 0.2424 0.6207 0.1722 0.052 Uiso 1 1 calc R
H23B H 0.2950 0.6820 0.1675 0.052 Uiso 1 1 calc R
H23C H 0.2520 0.6750 0.2292 0.052 Uiso 1 1 calc R
C24 C 0.28950(14) 0.55282(15) 0.27732(10) 0.0421(9) Uani 1 1 d .
H24A H 0.2563 0.5236 0.2578 0.063 Uiso 1 1 calc R
H24B H 0.2702 0.5848 0.3082 0.063 Uiso 1 1 calc R
H24C H 0.3205 0.5220 0.2983 0.063 Uiso 1 1 calc R
C25 C 0.33387(13) 0.51242(14) -0.00726(11) 0.0222(7) Uani 1 1 d .
C26 C 0.28106(14) 0.57106(15) -0.01100(11) 0.0416(9) Uani 1 1 d .
H26A H 0.2688 0.5783 -0.0549 0.062 Uiso 1 1 calc R
H26B H 0.2976 0.6156 0.0064 0.062 Uiso 1 1 calc R
H26C H 0.2438 0.5559 0.0133 0.062 Uiso 1 1 calc R
C27 C 0.39082(13) 0.53787(14) -0.04875(10) 0.0357(8) Uani 1 1 d .
H27A H 0.3761 0.5453 -0.0919 0.054 Uiso 1 1 calc R
H27B H 0.4244 0.5017 -0.0484 0.054 Uiso 1 1 calc R
H27C H 0.4077 0.5826 -0.0320 0.054 Uiso 1 1 calc R
C28 C 0.30447(13) 0.44323(13) -0.03357(10) 0.0324(8) Uani 1 1 d .
H28A H 0.2920 0.4506 -0.0775 0.049 Uiso 1 1 calc R
H28B H 0.2669 0.4304 -0.0088 0.049 Uiso 1 1 calc R
H28C H 0.3359 0.4048 -0.0312 0.049 Uiso 1 1 calc R
C1S C 0.58472(16) 0.95213(16) 0.14656(12) 0.0377(8) Uani 1 1 d .
H1SA H 0.5611 0.9871 0.1244 0.045 Uiso 1 1 calc R
C2S C 0.65076(16) 0.95134(17) 0.14308(14) 0.0493(9) Uani 1 1 d .
H2SA H 0.6724 0.9859 0.1186 0.059 Uiso 1 1 calc R
C3S C 0.68557(15) 0.89962(17) 0.17563(13) 0.0457(8) Uani 1 1 d .
H3SA H 0.7307 0.8995 0.1731 0.055 Uiso 1 1 calc R
C4S C 0.55322(14) 0.90132(16) 0.18269(12) 0.0399(8) Uani 1 1 d .
H4SA H 0.5081 0.9019 0.1853 0.048 Uiso 1 1 calc R
C5S C 0.58817(16) 0.84889(15) 0.21554(12) 0.0364(8) Uani 1 1 d .
H5SA H 0.5666 0.8143 0.2400 0.044 Uiso 1 1 calc R
C6S C 0.65447(15) 0.84828(15) 0.21175(12) 0.0319(8) Uani 1 1 d .
H6SA H 0.6783 0.8132 0.2336 0.038 Uiso 1 1 calc R
C7S C 0.39155(18) -0.0261(2) 0.12687(19) 0.0740(13) Uani 1 1 d .
H7SA H 0.3732 -0.0701 0.1393 0.089 Uiso 1 1 calc R
C8S C 0.40583(17) 0.0238(2) 0.17022(15) 0.0545(10) Uani 1 1 d .
H8SA H 0.3959 0.0152 0.2131 0.065 Uiso 1 1 calc R
C9S C 0.43421(16) 0.08637(19) 0.15363(14) 0.0501(9) Uani 1 1 d .
H9SA H 0.4447 0.1202 0.1850 0.060 Uiso 1 1 calc R
C10S C 0.44790(14) 0.10076(17) 0.09065(15) 0.0467(8) Uani 1 1 d .
H10D H 0.4675 0.1443 0.0792 0.056 Uiso 1 1 calc R
C11S C 0.43270(18) 0.0509(2) 0.04500(14) 0.0589(11) Uani 1 1 d .
H11A H 0.4417 0.0598 0.0020 0.071 Uiso 1 1 calc R
C12S C 0.4040(2) -0.0125(2) 0.06338(17) 0.0795(14) Uani 1 1 d .
H12D H 0.3928 -0.0468 0.0326 0.095 Uiso 1 1 calc R
C13S C 0.81904(16) 0.17004(18) -0.17814(13) 0.0450(10) Uani 1 1 d .
H13D H 0.8352 0.1514 -0.2164 0.054 Uiso 1 1 calc R
C14S C 0.85066(16) 0.22607(19) -0.14920(15) 0.0508(10) Uani 1 1 d .
H14D H 0.8882 0.2453 -0.1673 0.061 Uiso 1 1 calc R
C15S C 0.82622(15) 0.25431(16) -0.09222(14) 0.0448(9) Uani 1 1 d .
H15A H 0.8474 0.2926 -0.0721 0.054 Uiso 1 1 calc R
C16S C 0.77107(15) 0.22579(16) -0.06596(12) 0.0352(8) Uani 1 1 d .
H16A H 0.7548 0.2449 -0.0279 0.042 Uiso 1 1 calc R
C17S C 0.73933(14) 0.16907(15) -0.09530(11) 0.0338(8) Uani 1 1 d .
H17A H 0.7017 0.1500 -0.0772 0.041 Uiso 1 1 calc R
C18S C 0.76359(15) 0.14046(16) -0.15200(12) 0.0391(8) Uani 1 1 d .
H18C H 0.7427 0.1019 -0.1720 0.047 Uiso 1 1 calc R

loop_
_atom_site_aniso_label
_atom_site_aniso_U_11
_atom_site_aniso_U_22
_atom_site_aniso_U_33
_atom_site_aniso_U_23
_atom_site_aniso_U_13
_atom_site_aniso_U_12
Cu1 0.0208(2) 0.0245(2) 0.00985(18) 0.000 -0.0024(2) 0.000
O1 0.0235(12) 0.0258(11) 0.0108(8) 0.0002(8) -0.0034(8) 0.0029(9)
O2 0.0208(10) 0.0233(10) 0.0096(8) -0.0003(8) -0.0025(8) 0.0015(10)
O3 0.0258(11) 0.0285(10) 0.0087(7) -0.0007(9) -0.0031(10) 0.0049(8)
N1 0.0151(12) 0.0216(12) 0.0105(10) -0.0002(10) -0.0017(9) -0.0034(11)
C1 0.0145(14) 0.0170(13) 0.0125(11) -0.0012(11) 0.0018(14) -0.0023(15)
C2 0.0198(17) 0.0207(16) 0.0156(13) 0.0020(13) 0.0014(13) -0.0055(13)
C3 0.0196(17) 0.0210(16) 0.0160(13) 0.0003(12) 0.0015(12) 0.0002(13)
C4 0.0264(18) 0.0240(17) 0.0149(13) -0.0031(13) 0.0067(13) -0.0018(14)
C5 0.0209(16) 0.0228(15) 0.0119(11) 0.0004(11) -0.0003(14) -0.0050(15)
C6 0.0152(16) 0.0217(16) 0.0128(12) 0.0023(12) 0.0013(11) -0.0048(12)
C7 0.0297(19) 0.0262(17) 0.0153(14) 0.0001(13) 0.0058(13) 0.0053(15)
C8 0.037(2) 0.0310(18) 0.0204(14) 0.0031(13) -0.0009(14) 0.0088(15)
C9 0.0271(19) 0.041(2) 0.0267(15) 0.0049(14) 0.0039(14) 0.0098(16)
C10 0.045(2) 0.040(2) 0.0235(14) -0.0014(14) 0.0033(15) 0.0193(17)
C11 0.027(2) 0.0318(17) 0.0102(12) -0.0042(12) -0.0017(12) 0.0004(14)
C12 0.050(2) 0.0448(19) 0.0102(12) 0.0020(12) -0.0003(16) -0.0073(19)
C13 0.036(2) 0.046(2) 0.0182(14) -0.0063(14) -0.0041(14) -0.0077(17)
C14 0.043(2) 0.061(2) 0.0118(13) -0.0111(15) -0.0052(14) 0.0100(18)
C15 0.0149(16) 0.0188(15) 0.0125(12) 0.0009(12) -0.0020(12) -0.0032(13)
C16 0.0177(17) 0.0192(16) 0.0161(14) 0.0020(12) 0.0009(12) -0.0024(13)
C17 0.0184(16) 0.0190(16) 0.0171(13) 0.0041(12) -0.0016(12) -0.0010(13)
C18 0.0187(17) 0.0195(16) 0.0233(14) 0.0044(13) -0.0049(13) 0.0012(13)
C19 0.0211(17) 0.0213(16) 0.0143(14) 0.0005(12) -0.0024(12) -0.0038(14)
C20 0.0208(17) 0.0183(16) 0.0126(13) 0.0000(12) -0.0009(12) -0.0071(13)
C21 0.0288(18) 0.0318(17) 0.0189(13) 0.0021(14) -0.0026(12) 0.0143(16)
C22 0.052(2) 0.0429(19) 0.0359(16) -0.0184(17) -0.0163(19) 0.0205(17)
C23 0.040(2) 0.041(2) 0.0227(15) -0.0001(14) 0.0009(14) 0.0189(17)
C24 0.047(2) 0.057(2) 0.0227(15) 0.0050(15) 0.0072(15) 0.0263(18)
C25 0.0275(17) 0.0272(18) 0.0120(13) 0.0036(13) -0.0071(13) -0.0056(15)
C26 0.055(2) 0.050(2) 0.0198(15) 0.0050(14) -0.0199(15) 0.0139(18)
C27 0.042(2) 0.048(2) 0.0165(14) 0.0118(14) -0.0090(15) -0.0176(17)
C28 0.038(2) 0.041(2) 0.0183(14) 0.0091(14) -0.0143(14) -0.0125(16)
C1S 0.048(2) 0.038(2) 0.0275(16) -0.0018(15) -0.0006(17) 0.0111(18)
C2S 0.046(2) 0.049(2) 0.053(2) 0.0173(18) 0.0184(19) 0.010(2)
C3S 0.029(2) 0.049(2) 0.060(2) 0.0044(19) 0.0094(17) 0.003(2)
C4S 0.031(2) 0.042(2) 0.0473(18) -0.0075(18) 0.0025(16) 0.0059(19)
C5S 0.042(2) 0.033(2) 0.0341(17) 0.0003(15) 0.0064(16) -0.0023(18)
C6S 0.040(2) 0.0282(18) 0.0276(16) -0.0039(14) -0.0069(15) 0.0028(17)
C7S 0.070(3) 0.061(3) 0.091(3) 0.009(3) -0.010(3) -0.033(2)
C8S 0.052(3) 0.071(3) 0.040(2) 0.009(2) 0.0098(19) 0.009(2)
C9S 0.050(2) 0.053(3) 0.047(2) -0.0192(19) -0.0045(18) 0.009(2)
C10S 0.041(2) 0.039(2) 0.060(2) 0.012(2) 0.0087(18) -0.0021(19)
C11S 0.073(3) 0.076(3) 0.0269(18) 0.005(2) 0.0028(19) 0.012(2)
C12S 0.107(4) 0.079(3) 0.052(3) -0.029(2) -0.024(2) -0.020(3)
C13S 0.043(2) 0.066(3) 0.0257(17) 0.0196(17) 0.0113(17) 0.027(2)
C14S 0.027(2) 0.069(3) 0.056(2) 0.038(2) 0.0032(19) 0.014(2)
C15S 0.042(2) 0.045(2) 0.046(2) 0.0245(18) -0.0171(18) -0.0064(19)
C16S 0.044(2) 0.039(2) 0.0226(16) 0.0053(15) -0.0005(16) 0.0019(18)
C17S 0.029(2) 0.046(2) 0.0264(16) 0.0103(15) 0.0023(15) 0.0002(17)
C18S 0.040(2) 0.049(2) 0.0273(16) 0.0042(16) -0.0080(16) 0.0113(18)

loop_
_atom_type_symbol
_atom_type_description
_atom_type_scat_dispersion_real
_atom_type_scat_dispersion_imag
_atom_type_scat_source
C C 0.0033 0.0016 'International Tables Vol C Tables 4.2.6.8 and 6.1.1.4'
H H 0.0000 0.0000 'International Tables Vol C Tables 4.2.6.8 and 6.1.1.4'
N N 0.0061 0.0033 'International Tables Vol C Tables 4.2.6.8 and 6.1.1.4'
O O 0.0106 0.0060 'International Tables Vol C Tables 4.2.6.8 and 6.1.1.4'
Cu Cu 0.3201 1.2651 'International Tables Vol C Tables 4.2.6.8 and 6.1.1.4'

loop_
_geom_angle_atom_site_label_1
_geom_angle_atom_site_label_2
_geom_angle_atom_site_label_3
_geom_angle
_geom_angle_site_symmetry_1
_geom_angle_site_symmetry_3
N1 Cu1 N1 179.35(12) . 3_655
N1 Cu1 O1 78.24(7) . .
N1 Cu1 O1 102.22(7) 3_655 .
N1 Cu1 O1 102.22(7) . 3_655
N1 Cu1 O1 78.24(7) 3_655 3_655
O1 Cu1 O1 92.05(9) . 3_655
N1 Cu1 O3 101.97(7) . 3_655
N1 Cu1 O3 77.56(7) 3_655 3_655
O1 Cu1 O3 93.84(7) . 3_655
O1 Cu1 O3 155.78(6) 3_655 3_655
N1 Cu1 O3 77.56(7) . .
N1 Cu1 O3 101.97(7) 3_655 .
O1 Cu1 O3 155.78(6) . .
O1 Cu1 O3 93.84(7) 3_655 .
O3 Cu1 O3 90.34(9) 3_655 .
C2 O1 Cu1 109.99(15) . .
C6 O2 C20 121.39(17) . .
C16 O3 Cu1 110.78(15) . .
C15 N1 C1 122.67(19) . .
C15 N1 Cu1 119.09(16) . .
C1 N1 Cu1 118.22(16) . .
N1 C1 C6 120.2(2) . .
N1 C1 C2 115.25(19) . .
C6 C1 C2 124.5(2) . .
O1 C2 C3 125.9(2) . .
O1 C2 C1 118.1(2) . .
C3 C2 C1 116.0(2) . .
C4 C3 C2 115.8(2) . .
C4 C3 C7 123.2(2) . .
C2 C3 C7 120.9(2) . .
C3 C4 C5 129.3(2) . .
C3 C4 H4A 115.4 . .
C5 C4 H4A 115.4 . .
C6 C5 C4 115.4(2) . .
C6 C5 C11 124.4(2) . .
C4 C5 C11 120.2(2) . .
C5 C6 O2 123.3(2) . .
C5 C6 C1 119.0(2) . .
O2 C6 C1 117.6(2) . .
C3 C7 C9 108.9(2) . .
C3 C7 C10 112.4(2) . .
C9 C7 C10 108.3(2) . .
C3 C7 C8 110.5(2) . .
C9 C7 C8 109.7(2) . .
C10 C7 C8 107.1(2) . .
C7 C8 H8A 109.5 . .
C7 C8 H8B 109.5 . .
H8A C8 H8B 109.5 . .
C7 C8 H8C 109.5 . .
H8A C8 H8C 109.5 . .
H8B C8 H8C 109.5 . .
C7 C9 H9A 109.5 . .
C7 C9 H9B 109.5 . .
H9A C9 H9B 109.5 . .
C7 C9 H9C 109.5 . .
H9A C9 H9C 109.5 . .
H9B C9 H9C 109.5 . .
C7 C10 H10A 109.5 . .
C7 C10 H10B 109.5 . .
H10A C10 H10B 109.5 . .
C7 C10 H10C 109.5 . .
H10A C10 H10C 109.5 . .
H10B C10 H10C 109.5 . .
C13 C11 C14 108.1(2) . .
C13 C11 C12 110.5(2) . .
C14 C11 C12 107.3(2) . .
C13 C11 C5 108.8(2) . .
C14 C11 C5 111.9(2) . .
C12 C11 C5 110.15(19) . .
C11 C12 H12A 109.5 . .
C11 C12 H12B 109.5 . .
H12A C12 H12B 109.5 . .
C11 C12 H12C 109.5 . .
H12A C12 H12C 109.5 . .
H12B C12 H12C 109.5 . .
C11 C13 H13A 109.5 . .
C11 C13 H13B 109.5 . .
H13A C13 H13B 109.5 . .
C11 C13 H13C 109.5 . .
H13A C13 H13C 109.5 . .
H13B C13 H13C 109.5 . .
C11 C14 H14A 109.5 . .
C11 C14 H14B 109.5 . .
H14A C14 H14B 109.5 . .
C11 C14 H14C 109.5 . .
H14A C14 H14C 109.5 . .
H14B C14 H14C 109.5 . .
N1 C15 C20 121.1(2) . .
N1 C15 C16 115.3(2) . .
C20 C15 C16 123.6(2) . .
O3 C16 C17 126.6(2) . .
O3 C16 C15 117.2(2) . .
C17 C16 C15 116.2(2) . .
C18 C17 C16 116.5(2) . .
C18 C17 C21 122.9(2) . .
C16 C17 C21 120.7(2) . .
C17 C18 C19 128.4(2) . .
C17 C18 H18A 115.8 . .
C19 C18 H18A 115.8 . .
C20 C19 C18 115.7(2) . .
C20 C19 C25 124.4(2) . .
C18 C19 C25 119.9(2) . .
C19 C20 O2 123.4(2) . .
C19 C20 C15 119.6(2) . .
O2 C20 C15 117.0(2) . .
C17 C21 C23 112.32(19) . .
C17 C21 C22 109.6(2) . .
C23 C21 C22 108.9(2) . .
C17 C21 C24 108.4(2) . .
C23 C21 C24 107.5(2) . .
C22 C21 C24 110.1(2) . .
C21 C22 H22A 109.5 . .
C21 C22 H22B 109.5 . .
H22A C22 H22B 109.5 . .
C21 C22 H22C 109.5 . .
H22A C22 H22C 109.5 . .
H22B C22 H22C 109.5 . .
C21 C23 H23A 109.5 . .
C21 C23 H23B 109.5 . .
H23A C23 H23B 109.5 . .
C21 C23 H23C 109.5 . .
H23A C23 H23C 109.5 . .
H23B C23 H23C 109.5 . .
C21 C24 H24A 109.5 . .
C21 C24 H24B 109.5 . .
H24A C24 H24B 109.5 . .
C21 C24 H24C 109.5 . .
H24A C24 H24C 109.5 . .
H24B C24 H24C 109.5 . .
C28 C25 C27 111.0(2) . .
C28 C25 C26 107.0(2) . .
C27 C25 C26 107.3(2) . .
C28 C25 C19 110.8(2) . .
C27 C25 C19 108.5(2) . .
C26 C25 C19 112.2(2) . .
C25 C26 H26A 109.5 . .
C25 C26 H26B 109.5 . .
H26A C26 H26B 109.5 . .
C25 C26 H26C 109.5 . .
H26A C26 H26C 109.5 . .
H26B C26 H26C 109.5 . .
C25 C27 H27A 109.5 . .
C25 C27 H27B 109.5 . .
H27A C27 H27B 109.5 . .
C25 C27 H27C 109.5 . .
H27A C27 H27C 109.5 . .
H27B C27 H27C 109.5 . .
C25 C28 H28A 109.5 . .
C25 C28 H28B 109.5 . .
H28A C28 H28B 109.5 . .
C25 C28 H28C 109.5 . .
H28A C28 H28C 109.5 . .
H28B C28 H28C 109.5 . .
C2S C1S C4S 119.7(3) . .
C2S C1S H1SA 120.1 . .
C4S C1S H1SA 120.1 . .
C1S C2S C3S 120.1(3) . .
C1S C2S H2SA 119.9 . .
C3S C2S H2SA 119.9 . .
C6S C3S C2S 120.6(3) . .
C6S C3S H3SA 119.7 . .
C2S C3S H3SA 119.7 . .
C1S C4S C5S 120.4(3) . .
C1S C4S H4SA 119.8 . .
C5S C4S H4SA 119.8 . .
C6S C5S C4S 119.7(3) . .
C6S C5S H5SA 120.2 . .
C4S C5S H5SA 120.2 . .
C3S C6S C5S 119.5(3) . .
C3S C6S H6SA 120.2 . .
C5S C6S H6SA 120.2 . .
C8S C7S C12S 119.4(3) . .
C8S C7S H7SA 120.3 . .
C12S C7S H7SA 120.3 . .
C7S C8S C9S 121.3(3) . .
C7S C8S H8SA 119.3 . .
C9S C8S H8SA 119.3 . .
C8S C9S C10S 120.3(3) . .
C8S C9S H9SA 119.8 . .
C10S C9S H9SA 119.8 . .
C11S C10S C9S 119.6(3) . .
C11S C10S H10D 120.2 . .
C9S C10S H10D 120.2 . .
C10S C11S C12S 118.8(3) . .
C10S C11S H11A 120.6 . .
C12S C11S H11A 120.6 . .
C11S C12S C7S 120.6(3) . .
C11S C12S H12D 119.7 . .
C7S C12S H12D 119.7 . .
C14S C13S C18S 121.4(3) . .
C14S C13S H13D 119.3 . .
C18S C13S H13D 119.3 . .
C13S C14S C15S 119.3(3) . .
C13S C14S H14D 120.3 . .
C15S C14S H14D 120.3 . .
C16S C15S C14S 119.9(3) . .
C16S C15S H15A 120.0 . .
C14S C15S H15A 120.0 . .
C15S C16S C17S 120.6(3) . .
C15S C16S H16A 119.7 . .
C17S C16S H16A 119.7 . .
C16S C17S C18S 119.8(3) . .
C16S C17S H17A 120.1 . .
C18S C17S H17A 120.1 . .
C13S C18S C17S 119.0(3) . .
C13S C18S H18C 120.5 . .
C17S C18S H18C 120.5 . .

loop_
_geom_bond_atom_site_label_1
_geom_bond_atom_site_label_2
_geom_bond_distance
_geom_bond_site_symmetry_2
Cu1 N1 1.9386(17) .
Cu1 N1 1.9386(17) 3_655
Cu1 O1 2.1862(17) .
Cu1 O1 2.1862(17) 3_655
Cu1 O3 2.1890(17) 3_655
Cu1 O3 2.1890(17) .
O1 C2 1.283(2) .
O2 C6 1.380(3) .
O2 C20 1.382(3) .
O3 C16 1.269(3) .
N1 C15 1.304(3) .
N1 C1 1.328(3) .
C1 C6 1.430(3) .
C1 C2 1.438(3) .
C2 C3 1.429(3) .
C3 C4 1.383(3) .
C3 C7 1.510(3) .
C4 C5 1.413(3) .
C4 H4A 0.9300 .
C5 C6 1.360(3) .
C5 C11 1.555(3) .
C7 C9 1.532(3) .
C7 C10 1.532(3) .
C7 C8 1.540(3) .
C8 H8A 0.9600 .
C8 H8B 0.9600 .
C8 H8C 0.9600 .
C9 H9A 0.9600 .
C9 H9B 0.9600 .
C9 H9C 0.9600 .
C10 H10A 0.9600 .
C10 H10B 0.9600 .
C10 H10C 0.9600 .
C11 C13 1.526(3) .
C11 C14 1.529(3) .
C11 C12 1.532(3) .
C12 H12A 0.9600 .
C12 H12B 0.9600 .
C12 H12C 0.9600 .
C13 H13A 0.9600 .
C13 H13B 0.9600 .
C13 H13C 0.9600 .
C14 H14A 0.9600 .
C14 H14B 0.9600 .
C14 H14C 0.9600 .
C15 C20 1.436(3) .
C15 C16 1.455(3) .
C16 C17 1.419(3) .
C17 C18 1.382(3) .
C17 C21 1.516(3) .
C18 C19 1.433(3) .
C18 H18A 0.9300 .
C19 C20 1.348(3) .
C19 C25 1.544(3) .
C21 C23 1.527(3) .
C21 C22 1.526(3) .
C21 C24 1.537(3) .
C22 H22A 0.9600 .
C22 H22B 0.9600 .
C22 H22C 0.9600 .
C23 H23A 0.9600 .
C23 H23B 0.9600 .
C23 H23C 0.9600 .
C24 H24A 0.9600 .
C24 H24B 0.9600 .
C24 H24C 0.9600 .
C25 C28 1.514(3) .
C25 C27 1.529(3) .
C25 C26 1.534(3) .
C26 H26A 0.9600 .
C26 H26B 0.9600 .
C26 H26C 0.9600 .
C27 H27A 0.9600 .
C27 H27B 0.9600 .
C27 H27C 0.9600 .
C28 H28A 0.9600 .
C28 H28B 0.9600 .
C28 H28C 0.9600 .
C1S C2S 1.360(4) .
C1S C4S 1.366(4) .
C1S H1SA 0.9300 .
C2S C3S 1.372(4) .
C2S H2SA 0.9300 .
C3S C6S 1.368(3) .
C3S H3SA 0.9300 .
C4S C5S 1.385(4) .
C4S H4SA 0.9300 .
C5S C6S 1.365(4) .
C5S H5SA 0.9300 .
C6S H6SA 0.9300 .
C7S C8S 1.323(4) .
C7S C12S 1.371(4) .
C7S H7SA 0.9300 .
C8S C9S 1.338(4) .
C8S H8SA 0.9300 .
C9S C10S 1.369(3) .
C9S H9SA 0.9300 .
C10S C11S 1.360(4) .
C10S H10D 0.9300 .
C11S C12S 1.365(4) .
C11S H11A 0.9300 .
C12S H12D 0.9300 .
C13S C14S 1.362(4) .
C13S C18S 1.376(4) .
C13S H13D 0.9300 .
C14S C15S 1.391(4) .
C14S H14D 0.9300 .
C15S C16S 1.364(4) .
C15S H15A 0.9300 .
C16S C17S 1.376(3) .
C16S H16A 0.9300 .
C17S C18S 1.388(3) .
C17S H17A 0.9300 .
C18S H18C 0.9300 .
